data_2234284
loop_
_publ_author_name
'Abdel-Aziz, Hatem A.'
'Al-Rashood, Khalid A.'
'Ghabbour, Hazem A.'
'Fun, Hoong-Kun'
'Chia, Tze Shyang'

_publ_section_title
;
 1-(4-Methylphenyl)-2-(phenylsulfonyl)ethanone
;
_journal_coeditor_code IS5087
_journal_issue 4
_journal_name_full 'Acta Crystallographica Section E'
_journal_page_first o1033
_journal_paper_doi 10.1107/S160053681200966X
_journal_volume 68
_journal_year 2012
_chemical_formula_iupac 'C15 H14 O3 S'
_chemical_formula_moiety 'C15 H14 O3 S'
_chemical_formula_sum 'C15 H14 O3 S'
_chemical_formula_weight 274.32
_chemical_name_systematic
;
1-(4-Methylphenyl)-2-(phenylsulfonyl)ethanone
;
_space_group_IT_number 61
_symmetry_cell_setting orthorhombic
_symmetry_space_group_name_Hall '-P 2ac 2ab'
_symmetry_space_group_name_H-M 'P b c a'
_atom_sites_solution_hydrogens geom
_atom_sites_solution_primary direct
_atom_sites_solution_secondary difmap
_audit_creation_method SHELXL-97
_cell_angle_alpha 90.00
_cell_angle_beta 90.00
_cell_angle_gamma 90.00
_cell_formula_units_Z 8
_cell_length_a 11.5555(12)
_cell_length_b 10.1981(11)
_cell_length_c 22.843(2)
_cell_measurement_reflns_used 484
_cell_measurement_temperature 296(2)
_cell_measurement_theta_max 33.69
_cell_measurement_theta_min 3.87
_cell_volume 2691.9(5)
_computing_cell_refinement 'SAINT (Bruker, 2009)'
_computing_data_collection 'APEX2 (Bruker, 2009)'
_computing_data_reduction 'SAINT (Bruker, 2009)'
_computing_molecular_graphics 'SHELXTL (Sheldrick, 2008)'
_computing_publication_material
;
SHELXTL (Sheldrick, 2008) and PLATON (Spek, 2009)
;
_computing_structure_refinement 'SHELXTL (Sheldrick, 2008)'
_computing_structure_solution 'SHELXTL (Sheldrick, 2008)'
_diffrn_ambient_temperature 296(2)
_diffrn_measured_fraction_theta_full 0.973
_diffrn_measured_fraction_theta_max 0.973
_diffrn_measurement_device_type 'Bruker SMART APEXII CCD area-detector'
_diffrn_measurement_method '\f and \w scans'
_diffrn_radiation_monochromator graphite
_diffrn_radiation_source 'fine-focus sealed tube'
_diffrn_radiation_type CuK\a
_diffrn_radiation_wavelength 1.54178
_diffrn_reflns_av_R_equivalents 0.0678
_diffrn_reflns_av_sigmaI/netI 0.0608
_diffrn_reflns_limit_h_max 14
_diffrn_reflns_limit_h_min -11
_diffrn_reflns_limit_k_max 11
_diffrn_reflns_limit_k_min -9
_diffrn_reflns_limit_l_max 17
_diffrn_reflns_limit_l_min -27
_diffrn_reflns_number 10168
_diffrn_reflns_theta_full 69.96
_diffrn_reflns_theta_max 69.96
_diffrn_reflns_theta_min 3.87
_diffrn_standards_number 0
_exptl_absorpt_coefficient_mu 2.151
_exptl_absorpt_correction_T_max 0.9189
_exptl_absorpt_correction_T_min 0.3857
_exptl_absorpt_correction_type multi-scan
_exptl_absorpt_process_details '(<i>SADABS</i>; Bruker, 2009)'
_exptl_crystal_colour colourless
_exptl_crystal_density_diffrn 1.354
_exptl_crystal_density_method 'not measured'
_exptl_crystal_description needle
_exptl_crystal_F_000 1152
_exptl_crystal_size_max 0.55
_exptl_crystal_size_mid 0.12
_exptl_crystal_size_min 0.04
_refine_diff_density_max 0.192
_refine_diff_density_min -0.252
_refine_ls_extinction_coef 0.00131(15)
_refine_ls_extinction_expression Fc^*^=kFc[1+0.001xFc^2^\l^3^/sin(2\q)]^-1/4^
_refine_ls_extinction_method 'SHELXTL (Sheldrick, 2008)'
_refine_ls_goodness_of_fit_ref 0.891
_refine_ls_hydrogen_treatment constr
_refine_ls_matrix_type full
_refine_ls_number_parameters 174
_refine_ls_number_reflns 2487
_refine_ls_number_restraints 0
_refine_ls_restrained_S_all 0.891
_refine_ls_R_factor_all 0.0787
_refine_ls_R_factor_gt 0.0451
_refine_ls_shift/su_max 0.000
_refine_ls_shift/su_mean 0.000
_refine_ls_structure_factor_coef Fsqd
_refine_ls_weighting_details 'calc w=1/[\s^2^(Fo^2^)+(0.0623P)^2^+0.0000P] where P=(Fo^2^+2Fc^2^)/3'
_refine_ls_weighting_scheme calc
_refine_ls_wR_factor_gt 0.1112
_refine_ls_wR_factor_ref 0.1235
_reflns_number_gt 1446
_reflns_number_total 2487
_reflns_threshold_expression I>2\s(I)
_cod_data_source_file is5087.cif
_cod_data_source_block I
_cod_original_cell_volume 2692.0(5)
_cod_database_code 2234284
_cod_database_fobs_code 2234284

loop_
_symmetry_equiv_pos_as_xyz
'x, y, z'
'-x+1/2, -y, z+1/2'
'-x, y+1/2, -z+1/2'
'x+1/2, -y+1/2, -z'
'-x, -y, -z'
'x-1/2, y, -z-1/2'
'x, -y-1/2, z-1/2'
'-x-1/2, y-1/2, z'

loop_
_atom_site_type_symbol
_atom_site_label
_atom_site_fract_x
_atom_site_fract_y
_atom_site_fract_z
_atom_site_U_iso_or_equiv
_atom_site_adp_type
_atom_site_calc_flag
_atom_site_refinement_flags
_atom_site_occupancy
_atom_site_symmetry_multiplicity
S S1 0.69612(6) 0.25970(7) 0.35841(3) 0.0496(2) Uani d . 1 1
O O1 0.67330(18) 0.12398(18) 0.34807(10) 0.0602(6) Uani d . 1 1
O O2 0.60372(18) 0.3428(2) 0.37858(10) 0.0666(6) Uani d . 1 1
O O3 0.94161(18) 0.2723(2) 0.27397(11) 0.0727(7) Uani d . 1 1
C C1 0.8099(2) 0.2698(3) 0.40947(13) 0.0498(7) Uani d . 1 1
C C2 0.8117(3) 0.3717(3) 0.44912(14) 0.0652(9) Uani d . 1 1
H H2A 0.7562 0.4377 0.4476 0.078 Uiso calc R 1 1
C C3 0.8977(3) 0.3739(4) 0.49129(15) 0.0791(11) Uani d . 1 1
H H3A 0.8998 0.4410 0.5188 0.095 Uiso calc R 1 1
C C4 0.9795(4) 0.2774(4) 0.49242(17) 0.0835(12) Uani d . 1 1
H H4A 1.0372 0.2799 0.5208 0.100 Uiso calc R 1 1
C C5 0.9782(3) 0.1777(4) 0.45296(17) 0.0797(11) Uani d . 1 1
H H5A 1.0354 0.1135 0.4542 0.096 Uiso calc R 1 1
C C6 0.8919(3) 0.1715(3) 0.41090(14) 0.0636(8) Uani d . 1 1
H H6A 0.8894 0.1026 0.3842 0.076 Uiso calc R 1 1
C C7 0.7484(3) 0.3314(3) 0.29256(12) 0.0513(7) Uani d . 1 1
H H7A 0.6841 0.3433 0.2658 0.062 Uiso calc R 1 1
H H7B 0.7799 0.4174 0.3013 0.062 Uiso calc R 1 1
C C8 0.8414(2) 0.2493(3) 0.26254(12) 0.0503(7) Uani d . 1 1
C C9 0.8077(2) 0.1467(3) 0.22005(12) 0.0459(6) Uani d . 1 1
C C10 0.6939(2) 0.1183(3) 0.20632(13) 0.0520(7) Uani d . 1 1
H H10A 0.6344 0.1646 0.2243 0.062 Uiso calc R 1 1
C C11 0.6681(3) 0.0219(3) 0.16615(13) 0.0575(8) Uani d . 1 1
H H11A 0.5910 0.0031 0.1580 0.069 Uiso calc R 1 1
C C12 0.7533(3) -0.0470(3) 0.13781(13) 0.0559(7) Uani d . 1 1
C C13 0.8667(3) -0.0200(3) 0.15236(14) 0.0576(8) Uani d . 1 1
H H13A 0.9258 -0.0669 0.1344 0.069 Uiso calc R 1 1
C C14 0.8942(2) 0.0743(3) 0.19262(13) 0.0549(7) Uani d . 1 1
H H14A 0.9714 0.0902 0.2017 0.066 Uiso calc R 1 1
C C15 0.7230(3) -0.1491(3) 0.09252(15) 0.0753(10) Uani d . 1 1
H H15B 0.6483 -0.1854 0.1012 0.113 Uiso calc R 1 1
H H15C 0.7799 -0.2176 0.0931 0.113 Uiso calc R 1 1
H H15A 0.7214 -0.1093 0.0545 0.113 Uiso calc R 1 1

loop_
_atom_site_aniso_label
_atom_site_aniso_U_11
_atom_site_aniso_U_22
_atom_site_aniso_U_33
_atom_site_aniso_U_12
_atom_site_aniso_U_13
_atom_site_aniso_U_23
S1 0.0458(4) 0.0490(4) 0.0540(4) -0.0012(3) 0.0010(3) -0.0013(3)
O1 0.0659(14) 0.0448(12) 0.0700(14) -0.0143(9) -0.0041(11) -0.0014(10)
O2 0.0541(13) 0.0746(16) 0.0710(15) 0.0124(10) 0.0071(11) -0.0079(11)
O3 0.0480(13) 0.0813(17) 0.0887(17) -0.0041(11) -0.0105(12) -0.0201(13)
C1 0.0506(17) 0.0480(17) 0.0509(15) -0.0049(13) 0.0002(13) 0.0035(12)
C2 0.078(2) 0.057(2) 0.0599(19) -0.0065(16) -0.0027(18) -0.0040(15)
C3 0.093(3) 0.084(3) 0.061(2) -0.024(2) -0.007(2) -0.0066(19)
C4 0.074(3) 0.114(4) 0.062(2) -0.018(2) -0.0189(19) 0.023(2)
C5 0.067(2) 0.094(3) 0.078(3) 0.006(2) -0.007(2) 0.018(2)
C6 0.0573(19) 0.065(2) 0.068(2) 0.0057(15) -0.0047(17) 0.0045(16)
C7 0.0611(18) 0.0432(17) 0.0495(16) 0.0030(13) -0.0005(14) 0.0020(12)
C8 0.0482(17) 0.0517(17) 0.0508(16) 0.0008(13) -0.0023(13) 0.0039(13)
C9 0.0421(15) 0.0466(16) 0.0491(15) 0.0022(11) 0.0002(13) 0.0034(12)
C10 0.0408(15) 0.0613(18) 0.0540(17) 0.0053(13) 0.0030(14) 0.0020(13)
C11 0.0465(18) 0.066(2) 0.0599(18) -0.0071(14) -0.0064(15) 0.0013(15)
C12 0.0628(19) 0.0579(18) 0.0471(15) -0.0022(14) -0.0031(16) 0.0031(14)
C13 0.0544(19) 0.0594(19) 0.0590(18) 0.0086(13) 0.0040(16) -0.0045(15)
C14 0.0412(16) 0.0636(19) 0.0599(18) 0.0035(13) -0.0013(14) -0.0034(14)
C15 0.093(3) 0.071(2) 0.061(2) -0.0040(18) -0.0110(19) -0.0085(17)

loop_
_atom_type_symbol
_atom_type_description
_atom_type_scat_dispersion_real
_atom_type_scat_dispersion_imag
_atom_type_scat_source
C C 0.0181 0.0091 'International Tables Vol C Tables 4.2.6.8 and 6.1.1.4'
H H 0.0000 0.0000 'International Tables Vol C Tables 4.2.6.8 and 6.1.1.4'
O O 0.0492 0.0322 'International Tables Vol C Tables 4.2.6.8 and 6.1.1.4'
S S 0.3331 0.5567 'International Tables Vol C Tables 4.2.6.8 and 6.1.1.4'

loop_
_geom_angle_atom_site_label_1
_geom_angle_atom_site_label_2
_geom_angle_atom_site_label_3
_geom_angle
O1 S1 O2 119.10(13)
O1 S1 C1 107.69(13)
O2 S1 C1 107.92(14)
O1 S1 C7 108.74(14)
O2 S1 C7 106.32(14)
C1 S1 C7 106.42(14)
C2 C1 C6 121.4(3)
C2 C1 S1 119.4(2)
C6 C1 S1 119.1(2)
C1 C2 C3 118.7(3)
C1 C2 H2A 120.7
C3 C2 H2A 120.7
C4 C3 C2 119.9(4)
C4 C3 H3A 120.0
C2 C3 H3A 120.0
C5 C4 C3 121.3(4)
C5 C4 H4A 119.3
C3 C4 H4A 119.3
C4 C5 C6 120.1(4)
C4 C5 H5A 120.0
C6 C5 H5A 120.0
C1 C6 C5 118.5(3)
C1 C6 H6A 120.7
C5 C6 H6A 120.7
C8 C7 S1 113.21(19)
C8 C7 H7A 108.9
S1 C7 H7A 108.9
C8 C7 H7B 108.9
S1 C7 H7B 108.9
H7A C7 H7B 107.7
O3 C8 C9 122.0(3)
O3 C8 C7 118.1(3)
C9 C8 C7 119.9(2)
C10 C9 C14 118.0(3)
C10 C9 C8 123.2(3)
C14 C9 C8 118.8(3)
C11 C10 C9 120.4(3)
C11 C10 H10A 119.8
C9 C10 H10A 119.8
C12 C11 C10 121.6(3)
C12 C11 H11A 119.2
C10 C11 H11A 119.2
C11 C12 C13 117.7(3)
C11 C12 C15 120.7(3)
C13 C12 C15 121.6(3)
C14 C13 C12 121.5(3)
C14 C13 H13A 119.2
C12 C13 H13A 119.2
C13 C14 C9 120.6(3)
C13 C14 H14A 119.7
C9 C14 H14A 119.7
C12 C15 H15B 109.5
C12 C15 H15C 109.5
H15B C15 H15C 109.5
C12 C15 H15A 109.5
H15B C15 H15A 109.5
H15C C15 H15A 109.5

loop_
_geom_bond_atom_site_label_1
_geom_bond_atom_site_label_2
_geom_bond_distance
S1 O1 1.4287(19)
S1 O2 1.439(2)
S1 C1 1.760(3)
S1 C7 1.778(3)
O3 C8 1.210(3)
C1 C2 1.379(4)
C1 C6 1.380(4)
C2 C3 1.385(4)
C2 H2A 0.9300
C3 C4 1.364(5)
C3 H3A 0.9300
C4 C5 1.359(5)
C4 H4A 0.9300
C5 C6 1.386(5)
C5 H5A 0.9300
C6 H6A 0.9300
C7 C8 1.525(4)
C7 H7A 0.9700
C7 H7B 0.9700
C8 C9 1.480(4)
C9 C10 1.382(4)
C9 C14 1.391(4)
C10 C11 1.377(4)
C10 H10A 0.9300
C11 C12 1.373(4)
C11 H11A 0.9300
C12 C13 1.379(4)
C12 C15 1.509(4)
C13 C14 1.368(4)
C13 H13A 0.9300
C14 H14A 0.9300
C15 H15B 0.9600
C15 H15C 0.9600
C15 H15A 0.9600

loop_
_geom_hbond_atom_site_label_D
_geom_hbond_atom_site_label_H
_geom_hbond_atom_site_label_A
_geom_hbond_site_symmetry_A
_geom_hbond_distance_DH
_geom_hbond_distance_HA
_geom_hbond_distance_DA
_geom_hbond_angle_DHA
_geom_hbond_publ_flag
C7 H7B O1 8_765 0.97 2.42 3.366(3) 164 yes
C10 H10A O3 6_556 0.93 2.48 3.342(4) 154 yes

loop_
_geom_torsion_atom_site_label_1
_geom_torsion_atom_site_label_2
_geom_torsion_atom_site_label_3
_geom_torsion_atom_site_label_4
_geom_torsion
O1 S1 C1 C2 -146.6(2)
O2 S1 C1 C2 -16.8(3)
C7 S1 C1 C2 97.0(3)
O1 S1 C1 C6 30.0(3)
O2 S1 C1 C6 159.8(2)
C7 S1 C1 C6 -86.4(3)
C6 C1 C2 C3 -0.4(5)
S1 C1 C2 C3 176.1(2)
C1 C2 C3 C4 1.0(5)
C2 C3 C4 C5 -0.4(6)
C3 C4 C5 C6 -0.8(6)
C2 C1 C6 C5 -0.8(5)
S1 C1 C6 C5 -177.3(3)
C4 C5 C6 C1 1.4(5)
O1 S1 C7 C8 -46.2(3)
O2 S1 C7 C8 -175.5(2)
C1 S1 C7 C8 69.6(2)
S1 C7 C8 O3 -92.6(3)
S1 C7 C8 C9 88.4(3)
O3 C8 C9 C10 179.8(3)
C7 C8 C9 C10 -1.2(4)
O3 C8 C9 C14 0.2(4)
C7 C8 C9 C14 179.1(3)
C14 C9 C10 C11 -0.6(4)
C8 C9 C10 C11 179.7(3)
C9 C10 C11 C12 -1.2(5)
C10 C11 C12 C13 2.3(5)
C10 C11 C12 C15 -178.0(3)
C11 C12 C13 C14 -1.5(5)
C15 C12 C13 C14 178.7(3)
C12 C13 C14 C9 -0.3(5)
C10 C9 C14 C13 1.4(4)
C8 C9 C14 C13 -178.9(3)

loop_
_cod_related_entry_id
_cod_related_entry_database
_cod_related_entry_code
1 ChemSpider 23301739
